data_4037272
loop_
_publ_author_name
'Chen, Zhiyuan'
'Huang, Jiapian'
'Wang, Zhijie'

_publ_section_title
;
 Transition-Metal-Catalyzed Hydrosulfoximination and Oxidation Reaction
 for the Synthesis of Sulfoximine Derivatives.
;
_journal_issue 19
_journal_name_full 'The Journal of organic chemistry'
_journal_page_first 9308
_journal_page_last 9314
_journal_paper_doi 10.1021/acs.joc.6b01891
_journal_volume 81
_journal_year 2016
_chemical_formula_sum 'C21 H20 N2 O4 S2'
_chemical_formula_weight 428.51
_space_group_IT_number 14
_space_group_name_Hall '-P 2ybc'
_space_group_name_H-M_alt 'P 1 21/c 1'
_symmetry_cell_setting monoclinic
_symmetry_space_group_name_H-M 'P 1 21/c 1'
_atom_sites_solution_hydrogens geom
_atom_sites_solution_primary direct
_atom_sites_solution_secondary difmap
_audit_creation_method SHELXL-97
_cell_angle_alpha 90.00
_cell_angle_beta 104.970(5)
_cell_angle_gamma 90.00
_cell_formula_units_Z 4
_cell_length_a 11.3423(5)
_cell_length_b 10.4132(5)
_cell_length_c 17.9440(9)
_cell_measurement_reflns_used 8312
_cell_measurement_temperature 293(2)
_cell_measurement_theta_max 27.9220
_cell_measurement_theta_min 3.8300
_cell_volume 2047.43(18)
_computing_cell_refinement 'Bruker SAINT'
_computing_data_collection 'Bruker APEX2'
_computing_data_reduction 'Bruker SAINT'
_computing_molecular_graphics 'Bruker SHELXTL'
_computing_publication_material 'Bruker SHELXTL'
_computing_structure_refinement 'SHELXL-97 (Sheldrick, 2008)'
_computing_structure_solution 'SHELXS-97 (Sheldrick, 2008)'
_diffrn_ambient_temperature 293(2)
_diffrn_detector_area_resol_mean 8.0353
_diffrn_measured_fraction_theta_full 0.998
_diffrn_measured_fraction_theta_max 0.998
_diffrn_measurement_device_type 'Bruker APEX-II CCD'
_diffrn_measurement_method '\f and \w scans'
_diffrn_radiation_monochromator graphite
_diffrn_radiation_source 'fine-focus sealed tube'
_diffrn_radiation_type MoK\a
_diffrn_radiation_wavelength 0.71073
_diffrn_reflns_av_R_equivalents 0.0367
_diffrn_reflns_av_sigmaI/netI 0.0265
_diffrn_reflns_limit_h_max 13
_diffrn_reflns_limit_h_min -13
_diffrn_reflns_limit_k_max 12
_diffrn_reflns_limit_k_min -12
_diffrn_reflns_limit_l_max 21
_diffrn_reflns_limit_l_min -21
_diffrn_reflns_number 19631
_diffrn_reflns_theta_full 25.09
_diffrn_reflns_theta_max 25.09
_diffrn_reflns_theta_min 3.25
_exptl_absorpt_coefficient_mu 0.291
_exptl_absorpt_correction_T_max 0.9715
_exptl_absorpt_correction_T_min 0.9442
_exptl_absorpt_correction_type multi-scan
_exptl_absorpt_process_details sadabs
_exptl_crystal_colour colorless
_exptl_crystal_density_diffrn 1.390
_exptl_crystal_density_method 'not measured'
_exptl_crystal_description block
_exptl_crystal_F_000 896
_exptl_crystal_size_max 0.20
_exptl_crystal_size_mid 0.18
_exptl_crystal_size_min 0.10
_refine_diff_density_max 0.265
_refine_diff_density_min -0.319
_refine_diff_density_rms 0.044
_refine_ls_extinction_method none
_refine_ls_goodness_of_fit_ref 1.004
_refine_ls_hydrogen_treatment constr
_refine_ls_matrix_type full
_refine_ls_number_parameters 262
_refine_ls_number_reflns 3651
_refine_ls_number_restraints 0
_refine_ls_restrained_S_all 1.004
_refine_ls_R_factor_all 0.0478
_refine_ls_R_factor_gt 0.0414
_refine_ls_shift/su_max 0.001
_refine_ls_shift/su_mean 0.000
_refine_ls_structure_factor_coef Fsqd
_refine_ls_weighting_details 'calc w=1/[\s^2^(Fo^2^)+(0.0230P)^2^+2.0000P] where P=(Fo^2^+2Fc^2^)/3'
_refine_ls_weighting_scheme calc
_refine_ls_wR_factor_gt 0.0864
_refine_ls_wR_factor_ref 0.0896
_reflns_number_gt 3236
_reflns_number_total 3651
_reflns_threshold_expression >2sigma(I)
_cod_data_source_file jo6b01891_si_003.cif
_cod_data_source_block hjp-4
_cod_original_cell_volume 2047.43(17)
_cod_original_sg_symbol_H-M P21/c
_cod_database_code 4037272

loop_
_symmetry_equiv_pos_as_xyz
'x, y, z'
'-x, y+1/2, -z+1/2'
'-x, -y, -z'
'x, -y-1/2, z-1/2'

loop_
_atom_site_label
_atom_site_type_symbol
_atom_site_fract_x
_atom_site_fract_y
_atom_site_fract_z
_atom_site_U_iso_or_equiv
_atom_site_adp_type
_atom_site_occupancy
_atom_site_symmetry_multiplicity
_atom_site_calc_flag
_atom_site_refinement_flags
C1 C 0.34589(19) 0.1426(2) -0.02556(12) 0.0335(5) Uani 1 1 d .
C2 C 0.2513(2) 0.0551(2) -0.04550(13) 0.0395(5) Uani 1 1 d .
H2A H 0.1846 0.0606 -0.0244 0.047 Uiso 1 1 calc R
C3 C 0.2582(2) -0.0404(2) -0.09749(14) 0.0460(6) Uani 1 1 d .
H3A H 0.1959 -0.1008 -0.1114 0.055 Uiso 1 1 calc R
C4 C 0.3569(2) -0.0470(2) -0.12891(14) 0.0497(6) Uani 1 1 d .
H4A H 0.3602 -0.1112 -0.1643 0.060 Uiso 1 1 calc R
C5 C 0.4501(2) 0.0404(2) -0.10834(14) 0.0493(6) Uani 1 1 d .
H5A H 0.5167 0.0344 -0.1293 0.059 Uiso 1 1 calc R
C6 C 0.4454(2) 0.1371(2) -0.05667(13) 0.0412(5) Uani 1 1 d .
H6A H 0.5078 0.1973 -0.0430 0.049 Uiso 1 1 calc R
C7 C 0.2460(2) 0.3862(2) -0.01514(12) 0.0387(5) Uani 1 1 d .
C8 C 0.1218(2) 0.3691(3) -0.03625(15) 0.0559(7) Uani 1 1 d .
H8A H 0.0865 0.2972 -0.0201 0.067 Uiso 1 1 calc R
C9 C 0.0504(3) 0.4613(4) -0.08213(18) 0.0758(9) Uani 1 1 d .
H9A H -0.0339 0.4513 -0.0976 0.091 Uiso 1 1 calc R
C10 C 0.1039(4) 0.5678(3) -0.10487(18) 0.0821(11) Uani 1 1 d .
H10A H 0.0551 0.6299 -0.1353 0.098 Uiso 1 1 calc R
C11 C 0.2275(4) 0.5836(3) -0.08341(17) 0.0728(9) Uani 1 1 d .
H11A H 0.2624 0.6559 -0.0993 0.087 Uiso 1 1 calc R
C12 C 0.3003(3) 0.4925(2) -0.03831(15) 0.0528(7) Uani 1 1 d .
H12A H 0.3846 0.5024 -0.0236 0.063 Uiso 1 1 calc R
C13 C 0.1998(2) -0.0448(2) 0.16491(12) 0.0361(5) Uani 1 1 d .
C14 C 0.2920(2) -0.0584(2) 0.23189(13) 0.0424(6) Uani 1 1 d .
H14A H 0.2997 0.0003 0.2719 0.051 Uiso 1 1 calc R
C15 C 0.3722(2) -0.1594(2) 0.23905(14) 0.0468(6) Uani 1 1 d .
H15A H 0.4350 -0.1674 0.2838 0.056 Uiso 1 1 calc R
C16 C 0.3613(2) -0.2494(2) 0.18073(15) 0.0468(6) Uani 1 1 d .
C17 C 0.2663(2) -0.2354(2) 0.11480(15) 0.0520(6) Uani 1 1 d .
H17A H 0.2563 -0.2962 0.0757 0.062 Uiso 1 1 calc R
C18 C 0.1861(2) -0.1334(2) 0.10586(14) 0.0471(6) Uani 1 1 d .
H18A H 0.1238 -0.1244 0.0609 0.056 Uiso 1 1 calc R
C19 C 0.4521(3) -0.3572(3) 0.18851(19) 0.0662(8) Uani 1 1 d .
H19A H 0.5104 -0.3517 0.2378 0.099 Uiso 1 1 calc R
H19B H 0.4935 -0.3506 0.1483 0.099 Uiso 1 1 calc R
H19C H 0.4101 -0.4380 0.1844 0.099 Uiso 1 1 calc R
C20 C 0.2456(2) 0.2765(2) 0.15082(13) 0.0419(5) Uani 1 1 d .
C21 C 0.1604(3) 0.2703(3) 0.26421(14) 0.0593(7) Uani 1 1 d .
H21A H 0.2123 0.3444 0.2762 0.089 Uiso 1 1 calc R
H21B H 0.1830 0.2093 0.3055 0.089 Uiso 1 1 calc R
H21C H 0.0770 0.2958 0.2577 0.089 Uiso 1 1 calc R
N1 N 0.27696(17) 0.20099(17) 0.09639(10) 0.0382(4) Uani 1 1 d .
N2 N 0.17437(17) 0.21112(18) 0.19189(10) 0.0393(4) Uani 1 1 d .
O1 O 0.46228(14) 0.32096(16) 0.06784(9) 0.0483(4) Uani 1 1 d .
O2 O 0.2746(2) 0.38675(18) 0.16666(12) 0.0714(6) Uani 1 1 d .
O3 O 0.02196(16) 0.05595(19) 0.21069(10) 0.0585(5) Uani 1 1 d .
O4 O 0.03336(14) 0.10006(17) 0.07811(9) 0.0489(4) Uani 1 1 d .
S1 S 0.34191(5) 0.26713(5) 0.04038(3) 0.03465(15) Uani 1 1 d .
S2 S 0.09402(5) 0.08081(6) 0.15758(3) 0.03960(16) Uani 1 1 d .

loop_
_atom_site_aniso_label
_atom_site_aniso_U_11
_atom_site_aniso_U_22
_atom_site_aniso_U_33
_atom_site_aniso_U_23
_atom_site_aniso_U_13
_atom_site_aniso_U_12
C1 0.0351(12) 0.0334(11) 0.0321(11) 0.0052(9) 0.0089(9) 0.0033(9)
C2 0.0334(12) 0.0414(13) 0.0456(13) 0.0004(10) 0.0136(10) 0.0015(10)
C3 0.0437(14) 0.0397(13) 0.0534(15) -0.0071(11) 0.0106(11) -0.0019(11)
C4 0.0628(17) 0.0441(14) 0.0456(14) -0.0035(11) 0.0201(12) 0.0104(13)
C5 0.0534(15) 0.0510(15) 0.0537(15) 0.0074(12) 0.0320(12) 0.0084(12)
C6 0.0390(13) 0.0424(13) 0.0460(13) 0.0086(11) 0.0180(10) -0.0008(10)
C7 0.0476(14) 0.0362(12) 0.0337(11) 0.0010(9) 0.0129(10) 0.0063(10)
C8 0.0503(15) 0.0590(17) 0.0584(16) 0.0064(13) 0.0141(13) 0.0111(13)
C9 0.0619(19) 0.094(3) 0.067(2) 0.0029(18) 0.0078(16) 0.0332(18)
C10 0.119(3) 0.070(2) 0.0559(18) 0.0170(16) 0.020(2) 0.052(2)
C11 0.116(3) 0.0449(16) 0.0637(19) 0.0156(14) 0.0348(19) 0.0198(18)
C12 0.0701(18) 0.0392(14) 0.0523(15) 0.0025(12) 0.0218(13) 0.0019(12)
C13 0.0378(12) 0.0369(12) 0.0340(11) 0.0031(9) 0.0103(9) -0.0077(10)
C14 0.0492(14) 0.0431(13) 0.0330(12) 0.0001(10) 0.0072(10) -0.0067(11)
C15 0.0468(14) 0.0477(14) 0.0415(13) 0.0120(11) 0.0032(11) -0.0048(11)
C16 0.0503(15) 0.0369(13) 0.0567(15) 0.0103(11) 0.0203(12) -0.0054(11)
C17 0.0612(16) 0.0423(14) 0.0532(15) -0.0094(12) 0.0158(13) -0.0072(12)
C18 0.0480(14) 0.0493(14) 0.0392(13) -0.0031(11) 0.0028(11) -0.0085(12)
C19 0.0695(19) 0.0463(16) 0.087(2) 0.0145(15) 0.0277(16) 0.0077(14)
C20 0.0498(14) 0.0376(13) 0.0376(12) -0.0024(10) 0.0100(10) -0.0028(11)
C21 0.0729(19) 0.0698(18) 0.0395(14) -0.0156(13) 0.0224(13) -0.0011(15)
N1 0.0474(11) 0.0354(10) 0.0350(10) 0.0003(8) 0.0165(8) -0.0030(8)
N2 0.0463(11) 0.0420(11) 0.0322(10) -0.0056(8) 0.0152(8) -0.0018(9)
O1 0.0419(9) 0.0496(10) 0.0498(10) -0.0008(8) 0.0053(8) -0.0092(8)
O2 0.1075(17) 0.0457(11) 0.0728(13) -0.0203(10) 0.0449(12) -0.0242(11)
O3 0.0459(10) 0.0801(13) 0.0563(11) 0.0005(10) 0.0255(9) -0.0099(9)
O4 0.0407(9) 0.0607(11) 0.0397(9) -0.0015(8) 0.0001(7) 0.0011(8)
S1 0.0362(3) 0.0334(3) 0.0344(3) 0.0021(2) 0.0093(2) -0.0025(2)
S2 0.0339(3) 0.0492(3) 0.0357(3) -0.0003(2) 0.0089(2) -0.0037(3)

loop_
_atom_type_symbol
_atom_type_description
_atom_type_scat_dispersion_real
_atom_type_scat_dispersion_imag
_atom_type_scat_source
C C 0.0033 0.0016 'International Tables Vol C Tables 4.2.6.8 and 6.1.1.4'
H H 0.0000 0.0000 'International Tables Vol C Tables 4.2.6.8 and 6.1.1.4'
N N 0.0061 0.0033 'International Tables Vol C Tables 4.2.6.8 and 6.1.1.4'
O O 0.0106 0.0060 'International Tables Vol C Tables 4.2.6.8 and 6.1.1.4'
S S 0.1246 0.1234 'International Tables Vol C Tables 4.2.6.8 and 6.1.1.4'

loop_
_geom_angle_atom_site_label_1
_geom_angle_atom_site_label_2
_geom_angle_atom_site_label_3
_geom_angle
C2 C1 C6 121.9(2)
C2 C1 S1 120.34(17)
C6 C1 S1 117.76(17)
C3 C2 C1 118.3(2)
C3 C2 H2A 120.9
C1 C2 H2A 120.9
C4 C3 C2 120.4(2)
C4 C3 H3A 119.8
C2 C3 H3A 119.8
C5 C4 C3 120.5(2)
C5 C4 H4A 119.7
C3 C4 H4A 119.7
C4 C5 C6 120.3(2)
C4 C5 H5A 119.8
C6 C5 H5A 119.8
C5 C6 C1 118.6(2)
C5 C6 H6A 120.7
C1 C6 H6A 120.7
C8 C7 C12 121.7(2)
C8 C7 S1 120.02(19)
C12 C7 S1 118.20(19)
C7 C8 C9 118.4(3)
C7 C8 H8A 120.8
C9 C8 H8A 120.8
C10 C9 C8 120.1(3)
C10 C9 H9A 119.9
C8 C9 H9A 119.9
C11 C10 C9 120.9(3)
C11 C10 H10A 119.6
C9 C10 H10A 119.6
C10 C11 C12 120.0(3)
C10 C11 H11A 120.0
C12 C11 H11A 120.0
C11 C12 C7 118.9(3)
C11 C12 H12A 120.6
C7 C12 H12A 120.6
C14 C13 C18 120.5(2)
C14 C13 S2 119.39(18)
C18 C13 S2 119.99(17)
C15 C14 C13 119.6(2)
C15 C14 H14A 120.2
C13 C14 H14A 120.2
C14 C15 C16 121.2(2)
C14 C15 H15A 119.4
C16 C15 H15A 119.4
C15 C16 C17 118.1(2)
C15 C16 C19 120.6(2)
C17 C16 C19 121.3(2)
C18 C17 C16 121.6(2)
C18 C17 H17A 119.2
C16 C17 H17A 119.2
C17 C18 C13 118.9(2)
C17 C18 H18A 120.5
C13 C18 H18A 120.5
C16 C19 H19A 109.5
C16 C19 H19B 109.5
H19A C19 H19B 109.5
C16 C19 H19C 109.5
H19A C19 H19C 109.5
H19B C19 H19C 109.5
O2 C20 N1 127.5(2)
O2 C20 N2 119.8(2)
N1 C20 N2 112.73(19)
N2 C21 H21A 109.5
N2 C21 H21B 109.5
H21A C21 H21B 109.5
N2 C21 H21C 109.5
H21A C21 H21C 109.5
H21B C21 H21C 109.5
C20 N1 S1 117.43(16)
C20 N2 C21 117.7(2)
C20 N2 S2 122.48(15)
C21 N2 S2 119.48(17)
O1 S1 N1 121.18(10)
O1 S1 C1 109.24(10)
N1 S1 C1 101.93(10)
O1 S1 C7 108.01(10)
N1 S1 C7 110.42(11)
C1 S1 C7 104.79(10)
O4 S2 O3 118.67(11)
O4 S2 N2 109.39(10)
O3 S2 N2 104.71(10)
O4 S2 C13 108.83(10)
O3 S2 C13 108.19(11)
N2 S2 C13 106.36(10)

loop_
_geom_bond_atom_site_label_1
_geom_bond_atom_site_label_2
_geom_bond_distance
C1 C2 1.382(3)
C1 C6 1.384(3)
C1 S1 1.764(2)
C2 C3 1.380(3)
C2 H2A 0.9300
C3 C4 1.379(3)
C3 H3A 0.9300
C4 C5 1.371(4)
C4 H4A 0.9300
C5 C6 1.379(3)
C5 H5A 0.9300
C6 H6A 0.9300
C7 C8 1.373(3)
C7 C12 1.382(3)
C7 S1 1.775(2)
C8 C9 1.383(4)
C8 H8A 0.9300
C9 C10 1.375(5)
C9 H9A 0.9300
C10 C11 1.364(5)
C10 H10A 0.9300
C11 C12 1.375(4)
C11 H11A 0.9300
C12 H12A 0.9300
C13 C14 1.382(3)
C13 C18 1.383(3)
C13 S2 1.756(2)
C14 C15 1.374(3)
C14 H14A 0.9300
C15 C16 1.386(3)
C15 H15A 0.9300
C16 C17 1.387(3)
C16 C19 1.505(4)
C17 C18 1.381(4)
C17 H17A 0.9300
C18 H18A 0.9300
C19 H19A 0.9600
C19 H19B 0.9600
C19 H19C 0.9600
C20 O2 1.207(3)
C20 N1 1.370(3)
C20 N2 1.403(3)
C21 N2 1.482(3)
C21 H21A 0.9600
C21 H21B 0.9600
C21 H21C 0.9600
N1 S1 1.5523(18)
N2 S2 1.6617(19)
O1 S1 1.4399(16)
O3 S2 1.4303(17)
O4 S2 1.4283(16)
